data_4341755
loop_
_publ_author_name
'Yang, Xiaolong'
'Xu, Xianbin'
'Zhao, Jiang'
'Dang, Jing-Shuang'
'Huang, Zuan'
'Yan, Xiaogang'
'Zhou, Guijiang'
'Wang, Dongdong'

_publ_section_title
;
 Phosphorescent Platinum(II) Complexes Bearing 2-Vinylpyridine-type
 Ligands: Synthesis, Electrochemical and Photophysical Properties, and
 Tuning of Electrophosphorescent Behavior by Main-Group Moieties.
;
_journal_name_full 'Inorganic chemistry'
_journal_page_first 141204103846004
_journal_paper_doi 10.1021/ic502122t
_journal_year 2014
_chemical_formula_sum 'C24 H21 N O2 Pt S'
_chemical_formula_weight 582.57
_chemical_name_systematic
; 
 ? 
;
_space_group_IT_number 14
_symmetry_cell_setting monoclinic
_symmetry_space_group_name_Hall '-P 2ybc'
_symmetry_space_group_name_H-M 'P 1 21/c 1'
_atom_sites_solution_hydrogens geom
_atom_sites_solution_primary direct
_atom_sites_solution_secondary difmap
_audit_creation_method SHELXL-97
_cell_angle_alpha 90.00
_cell_angle_beta 113.5590(10)
_cell_angle_gamma 90.00
_cell_formula_units_Z 4
_cell_length_a 15.2526(11)
_cell_length_b 10.8566(8)
_cell_length_c 13.9408(10)
_cell_measurement_temperature 296(2)
_cell_volume 2116.1(3)
_computing_structure_refinement 'SHELXL-97 (Sheldrick, 1997)'
_computing_structure_solution 'SHELXS-97 (Sheldrick, 1990)'
_diffrn_ambient_temperature 296(2)
_diffrn_measured_fraction_theta_full 0.999
_diffrn_measured_fraction_theta_max 0.934
_diffrn_radiation_monochromator graphite
_diffrn_radiation_source 'fine-focus sealed tube'
_diffrn_radiation_type MoK\a
_diffrn_radiation_wavelength 0.71073
_diffrn_reflns_av_R_equivalents 0.0340
_diffrn_reflns_av_sigmaI/netI 0.0445
_diffrn_reflns_limit_h_max 20
_diffrn_reflns_limit_h_min -15
_diffrn_reflns_limit_k_max 13
_diffrn_reflns_limit_k_min -13
_diffrn_reflns_limit_l_max 15
_diffrn_reflns_limit_l_min -18
_diffrn_reflns_number 12364
_diffrn_reflns_theta_full 25.00
_diffrn_reflns_theta_max 28.05
_diffrn_reflns_theta_min 1.46
_exptl_absorpt_coefficient_mu 6.749
_exptl_crystal_colour red
_exptl_crystal_density_diffrn 1.829
_exptl_crystal_density_method 'not measured'
_exptl_crystal_description block
_exptl_crystal_F_000 1128
_exptl_crystal_size_max 0.25
_exptl_crystal_size_mid 0.23
_exptl_crystal_size_min 0.21
_refine_diff_density_max 0.846
_refine_diff_density_min -1.041
_refine_diff_density_rms 0.255
_refine_ls_extinction_method none
_refine_ls_goodness_of_fit_ref 1.024
_refine_ls_hydrogen_treatment mixed
_refine_ls_matrix_type full
_refine_ls_number_parameters 262
_refine_ls_number_reflns 4803
_refine_ls_number_restraints 0
_refine_ls_restrained_S_all 1.024
_refine_ls_R_factor_all 0.0469
_refine_ls_R_factor_gt 0.0301
_refine_ls_shift/su_max 0.001
_refine_ls_shift/su_mean 0.000
_refine_ls_structure_factor_coef Fsqd
_refine_ls_weighting_details 'calc w=1/[\s^2^(Fo^2^)+(0.0444P)^2^+0.0000P] where P=(Fo^2^+2Fc^2^)/3'
_refine_ls_weighting_scheme calc
_refine_ls_wR_factor_gt 0.0702
_refine_ls_wR_factor_ref 0.0891
_reflns_number_gt 3688
_reflns_number_total 4803
_reflns_threshold_expression >2sigma(I)
_cod_data_source_file ic502122t_si_002.cif
_cod_data_source_block Pt-PVS
_cod_original_sg_symbol_H-M P2(1)/c
_cod_database_code 4341755

loop_
_symmetry_equiv_pos_as_xyz
'x, y, z'
'-x, y+1/2, -z+1/2'
'-x, -y, -z'
'x, -y-1/2, z-1/2'

loop_
_atom_site_label
_atom_site_type_symbol
_atom_site_fract_x
_atom_site_fract_y
_atom_site_fract_z
_atom_site_U_iso_or_equiv
_atom_site_adp_type
_atom_site_occupancy
_atom_site_symmetry_multiplicity
_atom_site_calc_flag
_atom_site_refinement_flags
Pt1 Pt 0.037458(15) 0.41433(2) 0.114749(15) 0.03713(9) Uani 1 1 d .
S1 S -0.43219(14) 0.5712(2) 0.13683(16) 0.0830(7) Uani 1 1 d .
O1 O 0.1131(3) 0.3044(4) 0.0519(3) 0.0464(10) Uani 1 1 d .
N1 N 0.1528(3) 0.5160(4) 0.1936(3) 0.0400(11) Uani 1 1 d .
C7 C -0.0210(4) 0.5338(5) 0.1798(4) 0.0361(12) Uani 1 1 d .
C14 C -0.4247(4) 0.5953(7) 0.2651(5) 0.0539(16) Uani 1 1 d .
C23 C -0.0876(4) 0.2210(5) -0.0155(4) 0.0464(14) Uani 1 1 d .
O2 O -0.0802(3) 0.3122(4) 0.0445(3) 0.0467(10) Uani 1 1 d .
C9 C -0.1427(4) 0.5862(5) 0.2519(4) 0.0432(13) Uani 1 1 d .
H9A H -0.0929 0.6109 0.3134 0.052 Uiso 1 1 calc R
C4 C 0.2121(4) 0.6919(6) 0.3021(5) 0.0520(16) Uani 1 1 d .
H4A H 0.2010 0.7596 0.3365 0.062 Uiso 1 1 calc R
C10 C -0.2353(4) 0.5974(6) 0.2433(5) 0.0476(15) Uani 1 1 d .
H10A H -0.2470 0.6316 0.2982 0.057 Uiso 1 1 calc R
C5 C 0.1376(4) 0.6125(5) 0.2465(4) 0.0420(13) Uani 1 1 d .
C8 C -0.1216(4) 0.5384(5) 0.1700(4) 0.0374(12) Uani 1 1 d .
C13 C -0.1987(4) 0.5031(5) 0.0799(4) 0.0422(13) Uani 1 1 d .
H13A H -0.1876 0.4727 0.0234 0.051 Uiso 1 1 calc R
C12 C -0.2917(4) 0.5121(6) 0.0724(4) 0.0490(15) Uani 1 1 d .
H12A H -0.3419 0.4866 0.0114 0.059 Uiso 1 1 calc R
C24 C -0.1853(5) 0.1638(6) -0.0567(5) 0.0612(18) Uani 1 1 d .
H24A H -0.2250 0.2070 -0.0290 0.092 Uiso 1 1 calc R
H24B H -0.1802 0.0790 -0.0356 0.092 Uiso 1 1 calc R
H24C H -0.2132 0.1688 -0.1317 0.092 Uiso 1 1 calc R
C22 C -0.0165(5) 0.1745(6) -0.0443(5) 0.0532(16) Uani 1 1 d .
H22A H -0.0331 0.1071 -0.0893 0.064 Uiso 1 1 calc R
C6 C 0.0413(4) 0.6210(5) 0.2376(4) 0.0414(13) Uani 1 1 d .
H6A H 0.0220 0.6839 0.2703 0.050 Uiso 1 1 calc R
C1 C 0.2411(4) 0.4940(6) 0.1989(5) 0.0529(16) Uani 1 1 d .
H1A H 0.2512 0.4257 0.1644 0.063 Uiso 1 1 calc R
C11 C -0.3114(4) 0.5583(6) 0.1541(5) 0.0494(15) Uani 1 1 d .
C2 C 0.3169(5) 0.5691(7) 0.2538(6) 0.064(2) Uani 1 1 d .
H2A H 0.3774 0.5522 0.2557 0.076 Uiso 1 1 calc R
C21 C 0.0768(5) 0.2179(5) -0.0133(4) 0.0470(15) Uani 1 1 d .
C20 C 0.1431(5) 0.1603(6) -0.0568(5) 0.0618(18) Uani 1 1 d .
H20A H 0.2041 0.2007 -0.0277 0.093 Uiso 1 1 calc R
H20B H 0.1163 0.1692 -0.1316 0.093 Uiso 1 1 calc R
H20C H 0.1510 0.0745 -0.0390 0.093 Uiso 1 1 calc R
C18 C -0.4039(6) 0.5177(13) 0.4318(8) 0.104(4) Uani 1 1 d .
H18A H -0.3911 0.4519 0.4782 0.125 Uiso 1 1 calc R
C19 C -0.4081(4) 0.4986(8) 0.3323(6) 0.067(2) Uani 1 1 d .
H19A H -0.3998 0.4198 0.3111 0.081 Uiso 1 1 calc R
C3 C 0.3026(5) 0.6698(7) 0.3060(5) 0.0619(18) Uani 1 1 d .
H3A H 0.3531 0.7220 0.3432 0.074 Uiso 1 1 calc R
C15 C -0.4369(5) 0.7104(8) 0.2980(8) 0.082(2) Uani 1 1 d .
H15A H -0.4477 0.7772 0.2530 0.098 Uiso 1 1 calc R
C16 C -0.4335(7) 0.7279(11) 0.3969(10) 0.107(4) Uani 1 1 d .
H16A H -0.4417 0.8063 0.4188 0.129 Uiso 1 1 calc R
C17 C -0.4179(7) 0.6304(17) 0.4625(9) 0.117(5) Uani 1 1 d .
H17A H -0.4170 0.6418 0.5290 0.141 Uiso 1 1 calc R

loop_
_atom_site_aniso_label
_atom_site_aniso_U_11
_atom_site_aniso_U_22
_atom_site_aniso_U_33
_atom_site_aniso_U_23
_atom_site_aniso_U_13
_atom_site_aniso_U_12
Pt1 0.04087(14) 0.03805(14) 0.03328(13) -0.00018(9) 0.01566(10) 0.00024(10)
S1 0.0383(9) 0.154(2) 0.0538(11) -0.0019(12) 0.0153(8) -0.0014(11)
O1 0.051(2) 0.045(2) 0.045(2) -0.0031(19) 0.021(2) 0.0078(19)
N1 0.039(3) 0.049(3) 0.030(2) -0.001(2) 0.012(2) -0.002(2)
C7 0.040(3) 0.038(3) 0.032(3) 0.002(2) 0.015(2) 0.002(2)
C14 0.036(3) 0.073(5) 0.055(4) 0.001(3) 0.021(3) -0.002(3)
C23 0.058(4) 0.041(3) 0.037(3) 0.002(3) 0.016(3) -0.011(3)
O2 0.054(2) 0.039(2) 0.051(2) -0.0073(19) 0.025(2) -0.0071(19)
C9 0.037(3) 0.053(4) 0.033(3) -0.002(3) 0.008(2) -0.002(3)
C4 0.049(4) 0.055(4) 0.052(4) -0.011(3) 0.020(3) -0.012(3)
C10 0.045(3) 0.068(4) 0.035(3) 0.000(3) 0.022(3) -0.001(3)
C5 0.044(3) 0.047(4) 0.034(3) 0.003(2) 0.015(3) 0.000(3)
C8 0.041(3) 0.037(3) 0.036(3) 0.003(2) 0.017(2) -0.001(2)
C13 0.047(3) 0.045(3) 0.033(3) 0.002(2) 0.015(3) 0.000(3)
C12 0.042(3) 0.061(4) 0.036(3) -0.003(3) 0.008(3) -0.005(3)
C24 0.071(5) 0.053(4) 0.059(4) -0.016(3) 0.025(4) -0.022(4)
C22 0.074(5) 0.040(4) 0.045(4) -0.007(3) 0.024(3) -0.005(3)
C6 0.042(3) 0.045(3) 0.038(3) -0.005(2) 0.017(3) 0.000(3)
C1 0.043(3) 0.066(4) 0.053(4) 0.002(3) 0.022(3) 0.009(3)
C11 0.039(3) 0.064(4) 0.048(4) 0.004(3) 0.020(3) -0.003(3)
C2 0.038(4) 0.093(6) 0.059(4) 0.003(4) 0.018(3) -0.003(4)
C21 0.064(4) 0.038(3) 0.038(3) 0.004(3) 0.020(3) 0.012(3)
C20 0.081(5) 0.051(4) 0.060(4) -0.007(3) 0.035(4) 0.014(4)
C18 0.061(5) 0.176(12) 0.078(7) 0.044(7) 0.031(5) 0.003(7)
C19 0.041(4) 0.082(6) 0.079(5) 0.004(4) 0.025(4) 0.003(4)
C3 0.042(4) 0.080(5) 0.056(4) -0.009(4) 0.012(3) -0.014(3)
C15 0.064(5) 0.080(6) 0.106(7) -0.006(5) 0.038(5) -0.003(4)
C16 0.064(6) 0.121(9) 0.134(9) -0.071(8) 0.036(6) -0.010(6)
C17 0.061(6) 0.212(15) 0.083(7) -0.034(9) 0.034(6) -0.008(8)

loop_
_atom_type_symbol
_atom_type_description
_atom_type_scat_dispersion_real
_atom_type_scat_dispersion_imag
_atom_type_scat_source
C C 0.0033 0.0016 'International Tables Vol C Tables 4.2.6.8 and 6.1.1.4'
H H 0.0000 0.0000 'International Tables Vol C Tables 4.2.6.8 and 6.1.1.4'
N N 0.0061 0.0033 'International Tables Vol C Tables 4.2.6.8 and 6.1.1.4'
O O 0.0106 0.0060 'International Tables Vol C Tables 4.2.6.8 and 6.1.1.4'
S S 0.1246 0.1234 'International Tables Vol C Tables 4.2.6.8 and 6.1.1.4'
Pt Pt -1.7033 8.3905 'International Tables Vol C Tables 4.2.6.8 and 6.1.1.4'

loop_
_geom_angle_atom_site_label_1
_geom_angle_atom_site_label_2
_geom_angle_atom_site_label_3
_geom_angle
C7 Pt1 N1 81.1(2)
C7 Pt1 O2 96.12(19)
N1 Pt1 O2 176.04(16)
C7 Pt1 O1 172.83(19)
N1 Pt1 O1 91.96(17)
O2 Pt1 O1 90.91(16)
C14 S1 C11 103.4(3)
C21 O1 Pt1 124.7(4)
C1 N1 C5 119.6(5)
C1 N1 Pt1 125.3(4)
C5 N1 Pt1 115.1(4)
C6 C7 C8 119.0(5)
C6 C7 Pt1 113.1(4)
C8 C7 Pt1 127.9(4)
C19 C14 C15 119.0(7)
C19 C14 S1 120.1(6)
C15 C14 S1 120.9(6)
O2 C23 C22 126.7(6)
O2 C23 C24 112.8(6)
C22 C23 C24 120.5(6)
C23 O2 Pt1 125.4(4)
C10 C9 C8 121.6(5)
C3 C4 C5 119.7(6)
C9 C10 C11 120.9(5)
N1 C5 C4 120.3(5)
N1 C5 C6 113.4(5)
C4 C5 C6 126.2(5)
C13 C8 C9 116.8(5)
C13 C8 C7 123.0(5)
C9 C8 C7 120.1(5)
C12 C13 C8 121.4(5)
C11 C12 C13 121.1(5)
C21 C22 C23 127.2(6)
C7 C6 C5 117.3(5)
N1 C1 C2 122.0(6)
C12 C11 C10 118.1(5)
C12 C11 S1 118.3(5)
C10 C11 S1 123.5(5)
C1 C2 C3 119.4(6)
O1 C21 C22 124.8(6)
O1 C21 C20 115.1(6)
C22 C21 C20 120.1(6)
C17 C18 C19 120.6(11)
C14 C19 C18 119.8(9)
C2 C3 C4 118.9(6)
C14 C15 C16 120.5(9)
C17 C16 C15 119.7(10)
C18 C17 C16 120.3(11)

loop_
_geom_bond_atom_site_label_1
_geom_bond_atom_site_label_2
_geom_bond_distance
Pt1 C7 1.987(5)
Pt1 N1 1.994(4)
Pt1 O2 2.001(4)
Pt1 O1 2.081(4)
S1 C14 1.765(7)
S1 C11 1.766(6)
O1 C21 1.270(7)
N1 C1 1.340(7)
N1 C5 1.353(7)
C7 C6 1.355(7)
C7 C8 1.486(7)
C14 C19 1.363(10)
C14 C15 1.370(10)
C23 O2 1.272(7)
C23 C22 1.394(8)
C23 C24 1.500(8)
C9 C10 1.373(8)
C9 C8 1.405(7)
C4 C3 1.381(8)
C4 C5 1.389(8)
C10 C11 1.386(8)
C5 C6 1.428(8)
C8 C13 1.387(7)
C13 C12 1.384(7)
C12 C11 1.382(8)
C22 C21 1.393(8)
C1 C2 1.371(9)
C2 C3 1.379(10)
C21 C20 1.507(8)
C18 C17 1.341(17)
C18 C19 1.379(12)
C15 C16 1.371(13)
C16 C17 1.356(15)
